data_7227608
loop_
_publ_author_name
'Petrovi\'c, Martina'
'Scarpi, Dina'
'Nieger, Martin'
'Jung, Nicole'
'Occhiato, Ernesto G.'
'Br\"ase, Stefan'

_publ_section_title
;
 Oxidation of diazenyl-protected N-heterocycles -- a new entry to
 functionalized lactams
;
_journal_issue 16
_journal_name_full 'RSC Adv.'
_journal_page_first 9461
_journal_paper_doi 10.1039/C6RA26546D
_journal_volume 7
_journal_year 2017
_chemical_formula_moiety 'C18 H19 N3 O2'
_chemical_formula_sum 'C18 H19 N3 O2'
_chemical_formula_weight 309.36
_chemical_name_systematic '4-(3,4-dihydro-1H-isoquinolin-2-ylazo)-benzoic acid ethyl ester'
_space_group_crystal_system monoclinic
_space_group_IT_number 14
_space_group_name_Hall '-P 2yn'
_space_group_name_H-M_alt 'P 1 21/n 1'
_symmetry_space_group_name_Hall '-P 2yn'
_symmetry_space_group_name_H-M 'P 1 21/n 1'
_atom_sites_solution_hydrogens difmap
_atom_sites_solution_primary direct
_atom_sites_solution_secondary difmap
_audit_creation_method SHELXL-2014/7
_audit_update_record
;
2016-10-17 deposited with the CCDC.
2016-12-16 downloaded from the CCDC.
;
_cell_angle_alpha 90
_cell_angle_beta 93.355(2)
_cell_angle_gamma 90
_cell_formula_units_Z 4
_cell_length_a 5.9831(5)
_cell_length_b 33.308(3)
_cell_length_c 7.7858(7)
_cell_measurement_reflns_used 9292
_cell_measurement_temperature 123(2)
_cell_measurement_theta_max 72.1
_cell_measurement_theta_min 2.8
_cell_volume 1548.9(2)
_computing_cell_refinement 'APEX3 v2015.9-RC2 (Bruker AXS)'
_computing_data_collection 'APEX3 v2015.9-RC2 (Bruker AXS)'
_computing_data_reduction 'SAINT V8.35A (Bruker AXS Inc., 2015)'
_computing_molecular_graphics Shelxtl
_computing_publication_material publCIF
_computing_structure_refinement 'SHELXL-2014/7 (Sheldrick, 2014)'
_computing_structure_solution 'SHELXS-97 (Sheldrick, 1997)'
_diffrn_ambient_temperature 123(2)
_diffrn_detector_area_resol_mean 10.4167
_diffrn_measured_fraction_theta_full 0.999
_diffrn_measured_fraction_theta_max 0.997
_diffrn_measurement_device_type 'Bruker D8 VENTURE with Photon100 detector'
_diffrn_measurement_method 'rotation in \f and \w, 1\%, shutterless'
_diffrn_radiation_type CuK\a
_diffrn_radiation_wavelength 1.54178
_diffrn_reflns_av_R_equivalents 0.0241
_diffrn_reflns_av_unetI/netI 0.0185
_diffrn_reflns_Laue_measured_fraction_full 0.999
_diffrn_reflns_Laue_measured_fraction_max 0.997
_diffrn_reflns_limit_h_max 7
_diffrn_reflns_limit_h_min -7
_diffrn_reflns_limit_k_max 41
_diffrn_reflns_limit_k_min -41
_diffrn_reflns_limit_l_max 9
_diffrn_reflns_limit_l_min -8
_diffrn_reflns_number 22876
_diffrn_reflns_point_group_measured_fraction_full 0.999
_diffrn_reflns_point_group_measured_fraction_max 0.997
_diffrn_reflns_theta_full 67.679
_diffrn_reflns_theta_max 72.173
_diffrn_reflns_theta_min 2.653
_diffrn_source 'INCOATEC microfocus sealed tube'
_exptl_absorpt_coefficient_mu 0.712
_exptl_absorpt_correction_T_max 0.9582
_exptl_absorpt_correction_T_min 0.8705
_exptl_absorpt_correction_type multi-scan
_exptl_absorpt_process_details 'SADABS V2014/5 (Bruker AXS Inc.)'
_exptl_crystal_colour orange
_exptl_crystal_density_diffrn 1.327
_exptl_crystal_description plates
_exptl_crystal_F_000 656
_exptl_crystal_size_max 0.240
_exptl_crystal_size_mid 0.200
_exptl_crystal_size_min 0.060
_refine_diff_density_max 0.285
_refine_diff_density_min -0.239
_refine_diff_density_rms 0.039
_refine_ls_extinction_coef 0.0037(3)
_refine_ls_extinction_expression Fc^*^=kFc[1+0.001xFc^2^\l^3^/sin(2\q)]^-1/4^
_refine_ls_extinction_method 'SHELXL-2014/7 (Sheldrick 2014'
_refine_ls_goodness_of_fit_ref 1.049
_refine_ls_hydrogen_treatment constr
_refine_ls_matrix_type full
_refine_ls_number_parameters 209
_refine_ls_number_reflns 3057
_refine_ls_number_restraints 0
_refine_ls_restrained_S_all 1.049
_refine_ls_R_factor_all 0.0360
_refine_ls_R_factor_gt 0.0349
_refine_ls_shift/su_max 0.001
_refine_ls_shift/su_mean 0.000
_refine_ls_structure_factor_coef Fsqd
_refine_ls_weighting_details 'w=1/[\s^2^(Fo^2^)+(0.0402P)^2^+0.6671P] where P=(Fo^2^+2Fc^2^)/3'
_refine_ls_weighting_scheme calc
_refine_ls_wR_factor_gt 0.0892
_refine_ls_wR_factor_ref 0.0901
_reflns_Friedel_coverage 0.000
_reflns_number_gt 2951
_reflns_number_total 3057
_reflns_threshold_expression 'I > 2\s(I)'
_cod_data_source_file c6ra26546d2.cif
_cod_data_source_block sb840_hy_compound_3c_5
_cod_database_code 7227608
_shelx_shelxl_version_number 2014/7
_shelx_space_group_comment
;
The symmetry employed for this shelxl refinement is uniquely defined
by the following loop, which should always be used as a source of
symmetry information in preference to the above space-group names.
They are only intended as comments.
;
_shelx_estimated_absorpt_t_min 0.848
_shelx_estimated_absorpt_t_max 0.959

loop_
_space_group_symop_operation_xyz
'x, y, z'
'-x+1/2, y+1/2, -z+1/2'
'-x, -y, -z'
'x-1/2, -y-1/2, z-1/2'

loop_
_atom_site_label
_atom_site_type_symbol
_atom_site_fract_x
_atom_site_fract_y
_atom_site_fract_z
_atom_site_U_iso_or_equiv
_atom_site_adp_type
_atom_site_occupancy
_atom_site_site_symmetry_order
_atom_site_calc_flag
_atom_site_refinement_flags_posn
_atom_site_refinement_flags_adp
C1 C 0.41922(18) 0.57050(3) 0.13138(14) 0.0189(2) Uani 1 1 d . .
H1 H 0.3146 0.5494 0.1093 0.023 Uiso 1 1 calc R U
C2 C 0.35916(18) 0.60966(3) 0.09128(14) 0.0186(2) Uani 1 1 d . .
H2 H 0.2139 0.6153 0.0413 0.022 Uiso 1 1 calc R U
C3 C 0.51146(18) 0.64099(3) 0.12411(14) 0.0171(2) Uani 1 1 d . .
C4 C 0.72527(18) 0.63232(3) 0.19665(14) 0.0179(2) Uani 1 1 d . .
H4 H 0.8300 0.6534 0.2179 0.022 Uiso 1 1 calc R U
C5 C 0.78560(17) 0.59321(3) 0.23781(14) 0.0171(2) Uani 1 1 d . .
H5 H 0.9304 0.5876 0.2888 0.020 Uiso 1 1 calc R U
C6 C 0.63290(18) 0.56175(3) 0.20426(13) 0.0164(2) Uani 1 1 d . .
N7 N 0.67445(15) 0.52113(3) 0.24925(12) 0.0180(2) Uani 1 1 d . .
N8 N 0.88258(15) 0.51201(3) 0.24968(12) 0.0193(2) Uani 1 1 d . .
N9 N 0.92555(15) 0.47484(3) 0.29978(14) 0.0219(2) Uani 1 1 d . .
C10 C 0.74797(18) 0.44828(3) 0.35049(15) 0.0201(2) Uani 1 1 d . .
H10A H 0.6216 0.4497 0.2627 0.024 Uiso 1 1 calc R U
H10B H 0.6930 0.4579 0.4608 0.024 Uiso 1 1 calc R U
C11 C 0.82150(17) 0.40520(3) 0.37105(13) 0.0165(2) Uani 1 1 d . .
C12 C 0.68743(19) 0.37871(3) 0.45825(14) 0.0198(2) Uani 1 1 d . .
H12 H 0.5574 0.3884 0.5092 0.024 Uiso 1 1 calc R U
C13 C 0.7429(2) 0.33831(3) 0.47102(15) 0.0234(3) Uani 1 1 d . .
H13 H 0.6510 0.3205 0.5308 0.028 Uiso 1 1 calc R U
C14 C 0.9324(2) 0.32390(4) 0.39660(16) 0.0252(3) Uani 1 1 d . .
H14 H 0.9691 0.2962 0.4036 0.030 Uiso 1 1 calc R U
C15 C 1.06777(19) 0.35030(3) 0.31191(15) 0.0226(3) Uani 1 1 d . .
H15 H 1.1988 0.3405 0.2626 0.027 Uiso 1 1 calc R U
C16 C 1.01425(18) 0.39095(3) 0.29814(14) 0.0174(2) Uani 1 1 d . .
C17 C 1.15983(18) 0.42033(3) 0.20867(15) 0.0204(2) Uani 1 1 d . .
H17A H 1.1044 0.4233 0.0870 0.024 Uiso 1 1 calc R U
H17B H 1.3153 0.4101 0.2107 0.024 Uiso 1 1 calc R U
C18 C 1.15675(17) 0.46098(3) 0.29774(15) 0.0195(2) Uani 1 1 d . .
H18A H 1.2226 0.4586 0.4170 0.023 Uiso 1 1 calc R U
H18B H 1.2468 0.4805 0.2355 0.023 Uiso 1 1 calc R U
C19 C 0.44608(18) 0.68357(3) 0.09243(15) 0.0199(2) Uani 1 1 d . .
O19 O 0.57260(14) 0.71178(3) 0.10620(14) 0.0334(2) Uani 1 1 d . .
O20 O 0.22631(13) 0.68689(2) 0.05077(11) 0.0225(2) Uani 1 1 d . .
C20 C 0.1361(2) 0.72718(3) 0.02814(16) 0.0256(3) Uani 1 1 d . .
H20A H -0.0063 0.7260 -0.0431 0.031 Uiso 1 1 calc R U
H20B H 0.2427 0.7439 -0.0329 0.031 Uiso 1 1 calc R U
C21 C 0.0955(2) 0.74586(4) 0.19857(17) 0.0272(3) Uani 1 1 d . .
H21A H 0.0348 0.7730 0.1805 0.041 Uiso 1 1 calc R U
H21B H -0.0118 0.7295 0.2582 0.041 Uiso 1 1 calc R U
H21C H 0.2369 0.7474 0.2684 0.041 Uiso 1 1 calc R U

loop_
_atom_site_aniso_label
_atom_site_aniso_U_11
_atom_site_aniso_U_22
_atom_site_aniso_U_33
_atom_site_aniso_U_23
_atom_site_aniso_U_13
_atom_site_aniso_U_12
C1 0.0168(5) 0.0194(5) 0.0205(5) -0.0010(4) 0.0008(4) -0.0038(4)
C2 0.0154(5) 0.0223(5) 0.0181(5) 0.0001(4) 0.0000(4) -0.0011(4)
C3 0.0174(5) 0.0188(5) 0.0155(5) 0.0002(4) 0.0035(4) -0.0003(4)
C4 0.0159(5) 0.0196(5) 0.0184(5) -0.0017(4) 0.0025(4) -0.0031(4)
C5 0.0138(5) 0.0216(5) 0.0159(5) -0.0009(4) 0.0018(4) -0.0002(4)
C6 0.0176(5) 0.0181(5) 0.0139(5) -0.0001(4) 0.0044(4) 0.0000(4)
N7 0.0156(4) 0.0185(5) 0.0200(5) 0.0002(4) 0.0020(3) 0.0001(3)
N8 0.0171(4) 0.0183(5) 0.0226(5) 0.0005(4) 0.0028(4) -0.0001(4)
N9 0.0142(4) 0.0174(5) 0.0345(6) 0.0047(4) 0.0045(4) -0.0003(3)
C10 0.0142(5) 0.0198(5) 0.0267(6) 0.0009(4) 0.0054(4) -0.0012(4)
C11 0.0167(5) 0.0182(5) 0.0144(5) -0.0012(4) -0.0004(4) -0.0013(4)
C12 0.0197(5) 0.0225(6) 0.0174(5) -0.0008(4) 0.0030(4) -0.0018(4)
C13 0.0298(6) 0.0205(6) 0.0200(6) 0.0016(4) 0.0029(5) -0.0048(5)
C14 0.0329(6) 0.0181(5) 0.0243(6) -0.0010(4) -0.0007(5) 0.0020(5)
C15 0.0219(5) 0.0223(6) 0.0235(6) -0.0049(4) 0.0016(4) 0.0025(4)
C16 0.0166(5) 0.0204(5) 0.0150(5) -0.0031(4) -0.0002(4) -0.0016(4)
C17 0.0168(5) 0.0235(6) 0.0213(6) -0.0032(4) 0.0049(4) -0.0020(4)
C18 0.0124(5) 0.0195(5) 0.0267(6) -0.0003(4) 0.0025(4) -0.0010(4)
C19 0.0186(5) 0.0215(6) 0.0198(5) 0.0020(4) 0.0031(4) -0.0003(4)
O19 0.0217(4) 0.0197(4) 0.0588(6) 0.0076(4) 0.0022(4) -0.0031(3)
O20 0.0196(4) 0.0197(4) 0.0275(4) -0.0004(3) -0.0038(3) 0.0029(3)
C20 0.0256(6) 0.0218(6) 0.0288(6) 0.0047(5) -0.0027(5) 0.0061(5)
C21 0.0260(6) 0.0216(6) 0.0338(7) -0.0003(5) -0.0006(5) 0.0036(5)

loop_
_atom_type_symbol
_atom_type_description
_atom_type_scat_dispersion_real
_atom_type_scat_dispersion_imag
_atom_type_scat_source
C C 0.0181 0.0091 'International Tables Vol C Tables 4.2.6.8 and 6.1.1.4'
H H 0.0000 0.0000 'International Tables Vol C Tables 4.2.6.8 and 6.1.1.4'
N N 0.0311 0.0180 'International Tables Vol C Tables 4.2.6.8 and 6.1.1.4'
O O 0.0492 0.0322 'International Tables Vol C Tables 4.2.6.8 and 6.1.1.4'

loop_
_geom_angle_atom_site_label_1
_geom_angle_atom_site_label_2
_geom_angle_atom_site_label_3
_geom_angle
C2 C1 C6 120.46(10)
C2 C1 H1 119.8
C6 C1 H1 119.8
C1 C2 C3 120.27(10)
C1 C2 H2 119.9
C3 C2 H2 119.9
C4 C3 C2 119.39(10)
C4 C3 C19 119.29(10)
C2 C3 C19 121.24(10)
C5 C4 C3 120.52(10)
C5 C4 H4 119.7
C3 C4 H4 119.7
C4 C5 C6 120.06(10)
C4 C5 H5 120.0
C6 C5 H5 120.0
C1 C6 C5 119.30(10)
C1 C6 N7 116.26(9)
C5 C6 N7 124.32(10)
N8 N7 C6 112.55(9)
N7 N8 N9 113.31(9)
N8 N9 C10 121.22(9)
N8 N9 C18 117.54(9)
C10 N9 C18 121.22(9)
N9 C10 C11 113.24(9)
N9 C10 H10A 108.9
C11 C10 H10A 108.9
N9 C10 H10B 108.9
C11 C10 H10B 108.9
H10A C10 H10B 107.7
C12 C11 C16 119.63(10)
C12 C11 C10 118.77(9)
C16 C11 C10 121.53(9)
C13 C12 C11 120.40(10)
C13 C12 H12 119.8
C11 C12 H12 119.8
C12 C13 C14 120.18(11)
C12 C13 H13 119.9
C14 C13 H13 119.9
C15 C14 C13 119.52(11)
C15 C14 H14 120.2
C13 C14 H14 120.2
C14 C15 C16 120.93(11)
C14 C15 H15 119.5
C16 C15 H15 119.5
C15 C16 C11 119.33(10)
C15 C16 C17 121.99(10)
C11 C16 C17 118.67(10)
C16 C17 C18 110.14(9)
C16 C17 H17A 109.6
C18 C17 H17A 109.6
C16 C17 H17B 109.6
C18 C17 H17B 109.6
H17A C17 H17B 108.1
N9 C18 C17 108.86(9)
N9 C18 H18A 109.9
C17 C18 H18A 109.9
N9 C18 H18B 109.9
C17 C18 H18B 109.9
H18A C18 H18B 108.3
O19 C19 O20 123.95(10)
O19 C19 C3 124.72(10)
O20 C19 C3 111.31(9)
C19 O20 C20 117.23(9)
O20 C20 C21 110.77(10)
O20 C20 H20A 109.5
C21 C20 H20A 109.5
O20 C20 H20B 109.5
C21 C20 H20B 109.5
H20A C20 H20B 108.1
C20 C21 H21A 109.5
C20 C21 H21B 109.5
H21A C21 H21B 109.5
C20 C21 H21C 109.5
H21A C21 H21C 109.5
H21B C21 H21C 109.5

loop_
_geom_bond_atom_site_label_1
_geom_bond_atom_site_label_2
_geom_bond_distance
C1 C2 1.3838(15)
C1 C6 1.3986(15)
C1 H1 0.9500
C2 C3 1.3991(15)
C2 H2 0.9500
C3 C4 1.3979(15)
C3 C19 1.4881(15)
C4 C5 1.3845(15)
C4 H4 0.9500
C5 C6 1.4045(15)
C5 H5 0.9500
C6 N7 1.4161(14)
N7 N8 1.2815(13)
N8 N9 1.3188(13)
N9 C10 1.4549(14)
N9 C18 1.4593(13)
C10 C11 1.5067(15)
C10 H10A 0.9900
C10 H10B 0.9900
C11 C12 1.3951(15)
C11 C16 1.3979(15)
C12 C13 1.3884(16)
C12 H12 0.9500
C13 C14 1.3886(17)
C13 H13 0.9500
C14 C15 1.3880(17)
C14 H14 0.9500
C15 C16 1.3939(16)
C15 H15 0.9500
C16 C17 1.5076(15)
C17 C18 1.5218(15)
C17 H17A 0.9900
C17 H17B 0.9900
C18 H18A 0.9900
C18 H18B 0.9900
C19 O19 1.2073(14)
C19 O20 1.3403(14)
O20 C20 1.4532(13)
C20 C21 1.4983(18)
C20 H20A 0.9900
C20 H20B 0.9900
C21 H21A 0.9800
C21 H21B 0.9800
C21 H21C 0.9800

loop_
_geom_torsion_atom_site_label_1
_geom_torsion_atom_site_label_2
_geom_torsion_atom_site_label_3
_geom_torsion_atom_site_label_4
_geom_torsion
C6 C1 C2 C3 -0.33(16)
C1 C2 C3 C4 0.44(16)
C1 C2 C3 C19 -176.08(10)
C2 C3 C4 C5 -0.80(16)
C19 C3 C4 C5 175.80(10)
C3 C4 C5 C6 1.03(16)
C2 C1 C6 C5 0.55(16)
C2 C1 C6 N7 176.71(10)
C4 C5 C6 C1 -0.90(15)
C4 C5 C6 N7 -176.72(10)
C1 C6 N7 N8 154.20(10)
C5 C6 N7 N8 -29.87(14)
C6 N7 N8 N9 176.76(9)
N7 N8 N9 C10 -0.82(15)
N7 N8 N9 C18 177.46(10)
N8 N9 C10 C11 169.10(10)
C18 N9 C10 C11 -9.11(15)
N9 C10 C11 C12 164.60(10)
N9 C10 C11 C16 -18.41(15)
C16 C11 C12 C13 -0.82(16)
C10 C11 C12 C13 176.23(10)
C11 C12 C13 C14 -0.14(17)
C12 C13 C14 C15 1.06(18)
C13 C14 C15 C16 -1.03(18)
C14 C15 C16 C11 0.08(17)
C14 C15 C16 C17 179.27(11)
C12 C11 C16 C15 0.84(16)
C10 C11 C16 C15 -176.12(10)
C12 C11 C16 C17 -178.38(10)
C10 C11 C16 C17 4.66(15)
C15 C16 C17 C18 -145.41(10)
C11 C16 C17 C18 33.79(14)
N8 N9 C18 C17 -131.71(10)
C10 N9 C18 C17 46.57(14)
C16 C17 C18 N9 -56.96(12)
C4 C3 C19 O19 8.97(17)
C2 C3 C19 O19 -174.50(11)
C4 C3 C19 O20 -169.38(10)
C2 C3 C19 O20 7.15(15)
O19 C19 O20 C20 -2.60(17)
C3 C19 O20 C20 175.77(9)
C19 O20 C20 C21 -80.68(12)
